data_7005183
loop_
_publ_author_name
'Copsey, May C.'
'Panneerselvam, Arunkumar'
'Afzaal, Mohammad'
'Chivers, Tristram'
'O'Brien, Paul'

_publ_section_title
;
 Syntheses, X-ray structures and AACVD studies of group 11
 ditelluroimidodiphosphinate complexes.
;
_journal_issue 15
_journal_name_full 'Dalton transactions (Cambridge, England : 2003)'
_journal_page_first 1528
_journal_page_last 1538
_journal_paper_doi 10.1039/B617429A
_journal_year 2007
_chemical_formula_moiety 'C96 H80 Ag4 N4 P8 Te8, 2(C4 H8 O)'
_chemical_formula_sum 'C104 H96 Ag4 N4 O2 P8 Te8'
_chemical_formula_weight 3133.89
_chemical_name_systematic
;
?
;
_space_group_IT_number 2
_symmetry_cell_setting triclinic
_symmetry_space_group_name_Hall '-P 1'
_symmetry_space_group_name_H-M 'P -1'
_atom_sites_solution_hydrogens geom
_atom_sites_solution_primary direct
_atom_sites_solution_secondary difmap
_audit_creation_method SHELXL-97
_cell_angle_alpha 98.443(2)
_cell_angle_beta 100.975(1)
_cell_angle_gamma 103.106(2)
_cell_formula_units_Z 1
_cell_length_a 10.5800(3)
_cell_length_b 15.0793(3)
_cell_length_c 17.7612(5)
_cell_measurement_reflns_used 11730
_cell_measurement_temperature 173(2)
_cell_measurement_theta_max 27.50
_cell_measurement_theta_min 1.00
_cell_volume 2655.29(12)
_computing_cell_refinement 'Nonius DENZO'
_computing_data_collection 'Nonius COLLECT'
_computing_data_reduction 'Nonius DENZO'
_computing_molecular_graphics 'Bruker SHELXTL'
_computing_publication_material 'Bruker SHELXTL'
_computing_structure_refinement 'SHELXL-97 (Sheldrick, 1997)'
_computing_structure_solution 'SHELXS-97 (Sheldrick, 1990)'
_diffrn_ambient_temperature 173(2)
_diffrn_measured_fraction_theta_full 0.997
_diffrn_measured_fraction_theta_max 0.997
_diffrn_measurement_device_type 'Nonius Kappa CCD'
_diffrn_measurement_method 'phi/omega scans'
_diffrn_radiation_monochromator graphite
_diffrn_radiation_source 'fine-focus sealed tube'
_diffrn_radiation_type MoK\a
_diffrn_radiation_wavelength 0.71073
_diffrn_reflns_av_R_equivalents 0.0257
_diffrn_reflns_av_sigmaI/netI 0.0363
_diffrn_reflns_limit_h_max 12
_diffrn_reflns_limit_h_min -12
_diffrn_reflns_limit_k_max 17
_diffrn_reflns_limit_k_min -17
_diffrn_reflns_limit_l_max 21
_diffrn_reflns_limit_l_min -21
_diffrn_reflns_number 18045
_diffrn_reflns_theta_full 25.03
_diffrn_reflns_theta_max 25.03
_diffrn_reflns_theta_min 2.83
_exptl_absorpt_coefficient_mu 3.050
_exptl_absorpt_correction_T_max 0.9415
_exptl_absorpt_correction_T_min 0.8381
_exptl_absorpt_correction_type integration
_exptl_absorpt_process_details 'SCALEPACK (Otwinowski and Minor, 1997)'
_exptl_crystal_colour orange
_exptl_crystal_density_diffrn 1.960
_exptl_crystal_density_method 'not measured'
_exptl_crystal_description plate
_exptl_crystal_F_000 1488
_exptl_crystal_size_max 0.06
_exptl_crystal_size_mid 0.04
_exptl_crystal_size_min 0.02
_refine_diff_density_max 1.551
_refine_diff_density_min -0.834
_refine_diff_density_rms 0.145
_refine_ls_extinction_method none
_refine_ls_goodness_of_fit_ref 1.104
_refine_ls_hydrogen_treatment constr
_refine_ls_matrix_type full
_refine_ls_number_parameters 613
_refine_ls_number_reflns 9349
_refine_ls_number_restraints 0
_refine_ls_restrained_S_all 1.104
_refine_ls_R_factor_all 0.0479
_refine_ls_R_factor_gt 0.0359
_refine_ls_shift/su_max 0.001
_refine_ls_shift/su_mean 0.000
_refine_ls_structure_factor_coef Fsqd
_refine_ls_weighting_details 'calc w=1/[\s^2^(Fo^2^)+(0.0458P)^2^+7.5146P] where P=(Fo^2^+2Fc^2^)/3'
_refine_ls_weighting_scheme calc
_refine_ls_wR_factor_gt 0.0901
_refine_ls_wR_factor_ref 0.0971
_reflns_number_gt 7760
_reflns_number_total 9349
_reflns_threshold_expression >2sigma(I)
_cod_data_source_file B617429A.txt
_cod_data_source_block complex8
_cod_depositor_comments
;
The following automatic conversions were performed:
'_symmetry_cell_setting' value 'Triclinic' changed to 'triclinic'
according to '/home/saulius/struct/CIF-dictionaries/cif_core.dic'
dictionary named 'cif_core.dic' version 2.4.1 from 2010-06-29.

Automatic conversion script
Id: cif_fix_enum 1527 2010-12-29 10:47:43Z saulius 
;
_cod_original_sg_symbol_H-M P-1
_cod_database_code 7005183

loop_
_symmetry_equiv_pos_as_xyz
'x, y, z'
'-x, -y, -z'

loop_
_atom_site_label
_atom_site_type_symbol
_atom_site_fract_x
_atom_site_fract_y
_atom_site_fract_z
_atom_site_U_iso_or_equiv
_atom_site_adp_type
_atom_site_occupancy
_atom_site_symmetry_multiplicity
_atom_site_calc_flag
_atom_site_refinement_flags
_atom_site_disorder_assembly
_atom_site_disorder_group
Ag1 Ag 0.50287(5) 0.09371(3) 0.67148(3) 0.03573(12) Uani 1 1 d . . .
Ag2 Ag 0.60416(5) 0.08920(3) 0.51005(3) 0.03452(12) Uani 1 1 d . . .
Te1 Te 0.24273(3) 0.00235(2) 0.57233(2) 0.02496(10) Uani 1 1 d . . .
Te2 Te 0.61006(3) -0.06170(2) 0.62929(2) 0.02696(10) Uani 1 1 d . . .
Te3 Te 0.55290(5) 0.14856(3) 0.83378(2) 0.04215(12) Uani 1 1 d . A .
Te4 Te 0.57228(3) 0.24573(2) 0.59879(2) 0.02562(10) Uani 1 1 d . A .
P1 P 0.18694(13) -0.13597(9) 0.62702(8) 0.0226(3) Uani 1 1 d . . .
P2 P 0.44573(13) -0.17870(9) 0.66763(8) 0.0230(3) Uani 1 1 d . . .
P3 P 0.61922(14) 0.31023(10) 0.83247(8) 0.0244(3) Uani 1 1 d . . .
P4 P 0.76445(13) 0.31310(9) 0.70827(8) 0.0222(3) Uani 1 1 d . . .
N1 N 0.2897(4) -0.1997(3) 0.6285(3) 0.0243(10) Uani 1 1 d . . .
N2 N 0.7404(4) 0.3443(3) 0.7926(3) 0.0281(10) Uani 1 1 d . A .
C1 C 0.0294(5) -0.2039(4) 0.5640(3) 0.0231(11) Uani 1 1 d . . .
C2 C 0.0200(5) -0.2873(4) 0.5151(3) 0.0266(12) Uani 1 1 d . . .
H2 H 0.0953 -0.3121 0.5169 0.032 Uiso 1 1 calc R . .
C3 C -0.1025(6) -0.3344(4) 0.4632(3) 0.0320(13) Uani 1 1 d . . .
H3 H -0.1097 -0.3906 0.4285 0.038 Uiso 1 1 calc R . .
C4 C -0.2097(5) -0.3003(4) 0.4621(3) 0.0280(12) Uani 1 1 d . . .
H4 H -0.2918 -0.3334 0.4267 0.034 Uiso 1 1 calc R . .
C5 C -0.2036(6) -0.2189(4) 0.5106(4) 0.0374(15) Uani 1 1 d . . .
H5 H -0.2809 -0.1966 0.5096 0.045 Uiso 1 1 calc R . .
C6 C -0.0824(6) -0.1696(4) 0.5613(4) 0.0349(14) Uani 1 1 d . . .
H6 H -0.0761 -0.1122 0.5941 0.042 Uiso 1 1 calc R . .
C7 C 0.1504(6) -0.1105(4) 0.7227(3) 0.0288(13) Uani 1 1 d . . .
C8 C 0.2319(6) -0.0348(4) 0.7779(3) 0.0334(13) Uani 1 1 d . . .
H8 H 0.3021 0.0066 0.7644 0.040 Uiso 1 1 calc R . .
C9 C 0.2118(7) -0.0192(5) 0.8530(4) 0.0451(16) Uani 1 1 d . . .
H9 H 0.2675 0.0331 0.8908 0.054 Uiso 1 1 calc R . .
C10 C 0.1103(8) -0.0800(6) 0.8726(4) 0.057(2) Uani 1 1 d . . .
H10 H 0.0973 -0.0696 0.9243 0.068 Uiso 1 1 calc R . .
C11 C 0.0272(9) -0.1559(6) 0.8182(5) 0.062(2) Uani 1 1 d . . .
H11 H -0.0425 -0.1975 0.8320 0.075 Uiso 1 1 calc R . .
C12 C 0.0480(7) -0.1703(5) 0.7427(4) 0.0475(18) Uani 1 1 d . . .
H12 H -0.0090 -0.2217 0.7045 0.057 Uiso 1 1 calc R . .
C13 C 0.4717(6) -0.1581(4) 0.7735(3) 0.0311(13) Uani 1 1 d . . .
C14 C 0.5730(7) -0.0857(5) 0.8241(4) 0.0404(15) Uani 1 1 d . . .
H14 H 0.6355 -0.0462 0.8035 0.049 Uiso 1 1 calc R . .
C15 C 0.5822(9) -0.0715(5) 0.9038(4) 0.056(2) Uani 1 1 d . . .
H15 H 0.6490 -0.0207 0.9375 0.067 Uiso 1 1 calc R . .
C16 C 0.4950(9) -0.1307(6) 0.9353(4) 0.056(2) Uani 1 1 d . . .
H16 H 0.5032 -0.1215 0.9903 0.068 Uiso 1 1 calc R . .
C17 C 0.3953(8) -0.2035(5) 0.8853(4) 0.0483(18) Uani 1 1 d . . .
H17 H 0.3345 -0.2439 0.9062 0.058 Uiso 1 1 calc R . .
C18 C 0.3844(7) -0.2171(5) 0.8057(4) 0.0401(15) Uani 1 1 d . . .
H18 H 0.3165 -0.2674 0.7722 0.048 Uiso 1 1 calc R . .
C19 C 0.4872(5) -0.2875(4) 0.6427(3) 0.0258(12) Uani 1 1 d . . .
C20 C 0.6166(6) -0.2938(4) 0.6728(4) 0.0392(15) Uani 1 1 d . . .
H20 H 0.6818 -0.2417 0.7059 0.047 Uiso 1 1 calc R . .
C21 C 0.6479(7) -0.3780(5) 0.6532(5) 0.0491(18) Uani 1 1 d . . .
H21 H 0.7358 -0.3828 0.6722 0.059 Uiso 1 1 calc R . .
C22 C 0.5519(8) -0.4550(5) 0.6062(4) 0.0457(17) Uani 1 1 d . . .
H22 H 0.5734 -0.5126 0.5947 0.055 Uiso 1 1 calc R . .
C23 C 0.4281(7) -0.4476(4) 0.5771(4) 0.0389(15) Uani 1 1 d . . .
H23 H 0.3630 -0.4997 0.5441 0.047 Uiso 1 1 calc R . .
C24 C 0.3956(6) -0.3645(4) 0.5951(3) 0.0337(14) Uani 1 1 d . . .
H24 H 0.3080 -0.3604 0.5741 0.040 Uiso 1 1 calc R . .
C25 C 0.6812(4) 0.3702(3) 0.93454(19) 0.0268(12) Uani 0.50 1 d PG A 1
C26 C 0.8054(5) 0.3654(4) 0.9740(3) 0.041(2) Uani 0.50 1 d PG A 1
H26 H 0.8548 0.3307 0.9481 0.049 Uiso 0.50 1 calc PR A 1
C27 C 0.8574(5) 0.4112(5) 1.0514(3) 0.051(3) Uani 0.50 1 d PG A 1
H27 H 0.9423 0.4079 1.0784 0.062 Uiso 0.50 1 calc PR A 1
C28 C 0.7852(5) 0.4619(4) 1.0894(2) 0.046(2) Uani 0.50 1 d PG A 1
H28 H 0.8208 0.4932 1.1423 0.055 Uiso 0.50 1 calc PR A 1
C29 C 0.6610(5) 0.4668(4) 1.0499(3) 0.045(3) Uani 0.50 1 d PG A 1
H29 H 0.6116 0.5014 1.0759 0.054 Uiso 0.50 1 calc PR A 1
C30 C 0.6090(4) 0.4209(4) 0.9725(2) 0.039(3) Uani 0.50 1 d PG A 1
H30 H 0.5241 0.4242 0.9455 0.047 Uiso 0.50 1 calc PR A 1
C25A C 0.6802(4) 0.3759(3) 0.93128(19) 0.0268(12) Uani 0.50 1 d PG A 2
C26A C 0.8135(4) 0.4251(4) 0.9574(3) 0.041(2) Uani 0.50 1 d PG A 2
H26A H 0.8731 0.4224 0.9238 0.049 Uiso 0.50 1 calc PR A 2
C27A C 0.8598(4) 0.4784(4) 1.0328(3) 0.051(3) Uani 0.50 1 d PG A 2
H27A H 0.9509 0.5121 1.0506 0.062 Uiso 0.50 1 calc PR A 2
C28A C 0.7727(5) 0.4825(4) 1.0819(2) 0.046(2) Uani 0.50 1 d PG A 2
H28A H 0.8043 0.5189 1.1334 0.055 Uiso 0.50 1 calc PR A 2
C29A C 0.6393(4) 0.4332(5) 1.0558(2) 0.045(3) Uani 0.50 1 d PG A 2
H29A H 0.5798 0.4360 1.0894 0.054 Uiso 0.50 1 calc PR A 2
C30A C 0.5931(3) 0.3799(4) 0.9805(3) 0.039(3) Uani 0.50 1 d PG A 2
H30A H 0.5019 0.3462 0.9626 0.047 Uiso 0.50 1 calc PR A 2
C31 C 0.4812(6) 0.3558(4) 0.7933(3) 0.0333(14) Uani 1 1 d . A .
C32 C 0.5118(7) 0.4460(5) 0.7802(4) 0.0425(16) Uani 1 1 d . . .
H32 H 0.6025 0.4803 0.7901 0.051 Uiso 1 1 calc R A .
C33 C 0.4119(8) 0.4861(6) 0.7528(4) 0.053(2) Uani 1 1 d . A .
H33 H 0.4337 0.5483 0.7452 0.064 Uiso 1 1 calc R . .
C34 C 0.2808(9) 0.4361(7) 0.7367(4) 0.064(3) Uani 1 1 d . . .
H34 H 0.2120 0.4630 0.7163 0.077 Uiso 1 1 calc R A .
C35 C 0.2495(7) 0.3488(7) 0.7499(5) 0.065(3) Uani 1 1 d . A .
H35 H 0.1584 0.3156 0.7401 0.078 Uiso 1 1 calc R . .
C36 C 0.3488(6) 0.3059(6) 0.7779(4) 0.0494(18) Uani 1 1 d . . .
H36 H 0.3257 0.2440 0.7862 0.059 Uiso 1 1 calc R A .
C37 C 0.8608(5) 0.4193(4) 0.6878(3) 0.0278(12) Uani 1 1 d . A .
C38 C 0.8584(6) 0.4340(4) 0.6127(4) 0.0335(14) Uani 1 1 d . . .
H38 H 0.8027 0.3885 0.5692 0.040 Uiso 1 1 calc R A .
C39 C 0.9372(7) 0.5152(5) 0.6008(4) 0.0422(16) Uani 1 1 d . A .
H39 H 0.9360 0.5247 0.5490 0.051 Uiso 1 1 calc R . .
C40 C 1.0174(6) 0.5823(4) 0.6634(4) 0.0403(16) Uani 1 1 d . . .
H40 H 1.0728 0.6371 0.6547 0.048 Uiso 1 1 calc R A .
C41 C 1.0169(7) 0.5697(5) 0.7375(5) 0.0486(18) Uani 1 1 d . A .
H41 H 1.0697 0.6168 0.7808 0.058 Uiso 1 1 calc R . .
C42 C 0.9394(6) 0.4882(4) 0.7502(4) 0.0372(14) Uani 1 1 d . . .
H42 H 0.9402 0.4797 0.8022 0.045 Uiso 1 1 calc R A .
C43 C 0.8681(5) 0.2327(4) 0.7115(3) 0.0253(12) Uani 1 1 d . A .
C44 C 0.9058(6) 0.1969(4) 0.6452(4) 0.0328(13) Uani 1 1 d . . .
H44 H 0.8784 0.2154 0.5972 0.039 Uiso 1 1 calc R A .
C45 C 0.9820(6) 0.1353(5) 0.6491(4) 0.0412(16) Uani 1 1 d . A .
H45 H 1.0102 0.1135 0.6038 0.049 Uiso 1 1 calc R . .
C46 C 1.0184(8) 0.1045(6) 0.7150(5) 0.063(2) Uani 1 1 d . . .
H46 H 1.0679 0.0592 0.7155 0.076 Uiso 1 1 calc R A .
C47 C 0.9827(9) 0.1396(6) 0.7822(5) 0.068(3) Uani 1 1 d . A .
H47 H 1.0102 0.1198 0.8296 0.081 Uiso 1 1 calc R . .
C48 C 0.9074(7) 0.2032(5) 0.7804(4) 0.0473(18) Uani 1 1 d . . .
H48 H 0.8825 0.2267 0.8264 0.057 Uiso 1 1 calc R A .
O1 O 0.797(3) 0.664(3) 0.873(3) 0.115(7) Uani 0.50 1 d P B 1
C50 C 0.704(2) 0.7097(16) 0.9055(15) 0.080(6) Uani 0.50 1 d P B 1
H50A H 0.6271 0.6636 0.9135 0.096 Uiso 0.50 1 calc PR B 1
H50B H 0.6706 0.7497 0.8712 0.096 Uiso 0.50 1 calc PR B 1
C51 C 0.791(4) 0.766(2) 0.9818(19) 0.107(9) Uani 0.50 1 d P B 1
H51A H 0.7395 0.7708 1.0225 0.129 Uiso 0.50 1 calc PR B 1
H51B H 0.8348 0.8294 0.9761 0.129 Uiso 0.50 1 calc PR B 1
C52 C 0.897(3) 0.709(2) 1.0021(19) 0.105(9) Uani 0.50 1 d P B 1
H52A H 0.9888 0.7503 1.0201 0.126 Uiso 0.50 1 calc PR B 1
H52B H 0.8771 0.6729 1.0425 0.126 Uiso 0.50 1 calc PR B 1
C53 C 0.879(3) 0.649(2) 0.9276(19) 0.095(9) Uani 0.50 1 d P B 1
H53A H 0.9662 0.6575 0.9134 0.114 Uiso 0.50 1 calc PR B 1
H53B H 0.8484 0.5841 0.9330 0.114 Uiso 0.50 1 calc PR B 1
C57 C 0.757(5) 0.671(5) 0.888(5) 0.115(7) Uani 0.50 1 d P C 2
H57A H 0.7307 0.7143 0.8546 0.139 Uiso 0.50 1 calc PR C 2
H57B H 0.7478 0.6107 0.8536 0.139 Uiso 0.50 1 calc PR C 2
C54 C 0.680(2) 0.6601(18) 0.9428(18) 0.097(7) Uani 0.50 1 d P C 2
H54A H 0.6649 0.5960 0.9525 0.117 Uiso 0.50 1 calc PR C 2
H54B H 0.5927 0.6720 0.9237 0.117 Uiso 0.50 1 calc PR C 2
C55 C 0.754(3) 0.727(2) 1.015(2) 0.114(11) Uani 0.50 1 d P C 2
H55A H 0.7662 0.6953 1.0597 0.136 Uiso 0.50 1 calc PR C 2
H55B H 0.7061 0.7747 1.0267 0.136 Uiso 0.50 1 calc PR C 2
C56 C 0.895(3) 0.774(3) 0.9987(18) 0.110(11) Uani 0.50 1 d P C 2
H56A H 0.8970 0.8351 0.9847 0.132 Uiso 0.50 1 calc PR C 2
H56B H 0.9687 0.7812 1.0448 0.132 Uiso 0.50 1 calc PR C 2
O2 O 0.904(2) 0.7123(19) 0.9379(19) 0.132(10) Uani 0.50 1 d P C 2

loop_
_atom_site_aniso_label
_atom_site_aniso_U_11
_atom_site_aniso_U_22
_atom_site_aniso_U_33
_atom_site_aniso_U_23
_atom_site_aniso_U_13
_atom_site_aniso_U_12
Ag1 0.0420(3) 0.0263(2) 0.0320(3) 0.00098(19) 0.0050(2) 0.00117(19)
Ag2 0.0365(3) 0.0357(3) 0.0290(3) 0.00003(19) 0.0092(2) 0.0076(2)
Te1 0.02509(19) 0.02165(18) 0.0283(2) 0.00575(14) 0.00652(15) 0.00575(14)
Te2 0.02263(19) 0.0265(2) 0.0298(2) 0.00391(15) 0.00552(15) 0.00398(14)
Te3 0.0606(3) 0.0277(2) 0.0289(2) 0.00267(17) 0.0095(2) -0.00430(19)
Te4 0.02187(18) 0.0270(2) 0.0251(2) 0.00213(15) 0.00105(14) 0.00607(14)
P1 0.0210(7) 0.0216(7) 0.0260(8) 0.0043(6) 0.0065(6) 0.0065(5)
P2 0.0223(7) 0.0227(7) 0.0245(8) 0.0040(6) 0.0046(6) 0.0077(5)
P3 0.0227(7) 0.0246(7) 0.0213(7) -0.0008(6) 0.0058(6) 0.0001(6)
P4 0.0196(7) 0.0232(7) 0.0220(7) 0.0010(5) 0.0047(5) 0.0046(5)
N1 0.023(2) 0.022(2) 0.028(3) 0.0057(19) 0.0062(19) 0.0048(18)
N2 0.024(2) 0.031(3) 0.023(3) -0.005(2) 0.008(2) 0.000(2)
C1 0.020(3) 0.021(3) 0.030(3) 0.010(2) 0.007(2) 0.004(2)
C2 0.021(3) 0.028(3) 0.032(3) 0.006(2) 0.005(2) 0.010(2)
C3 0.039(3) 0.025(3) 0.028(3) 0.001(2) 0.000(3) 0.008(3)
C4 0.021(3) 0.025(3) 0.032(3) 0.002(2) 0.003(2) -0.003(2)
C5 0.021(3) 0.037(3) 0.053(4) 0.008(3) 0.007(3) 0.007(3)
C6 0.029(3) 0.029(3) 0.045(4) -0.001(3) 0.010(3) 0.008(2)
C7 0.029(3) 0.029(3) 0.031(3) 0.006(2) 0.009(2) 0.011(2)
C8 0.034(3) 0.042(4) 0.026(3) 0.007(3) 0.009(3) 0.012(3)
C9 0.050(4) 0.053(4) 0.029(4) 0.002(3) 0.009(3) 0.012(3)
C10 0.071(5) 0.071(5) 0.034(4) 0.008(4) 0.032(4) 0.015(4)
C11 0.078(6) 0.062(5) 0.051(5) 0.009(4) 0.045(5) 0.003(4)
C12 0.048(4) 0.035(4) 0.056(5) -0.001(3) 0.024(4) -0.003(3)
C13 0.034(3) 0.037(3) 0.029(3) 0.011(3) 0.009(3) 0.019(3)
C14 0.051(4) 0.042(4) 0.025(3) 0.005(3) -0.002(3) 0.013(3)
C15 0.091(6) 0.047(4) 0.021(3) 0.000(3) -0.001(4) 0.017(4)
C16 0.081(6) 0.073(5) 0.023(4) 0.017(4) 0.014(4) 0.031(5)
C17 0.070(5) 0.060(5) 0.030(4) 0.022(3) 0.023(4) 0.028(4)
C18 0.043(4) 0.042(4) 0.041(4) 0.015(3) 0.011(3) 0.017(3)
C19 0.030(3) 0.029(3) 0.023(3) 0.009(2) 0.008(2) 0.012(2)
C20 0.033(3) 0.036(4) 0.049(4) 0.005(3) 0.008(3) 0.013(3)
C21 0.039(4) 0.055(4) 0.070(5) 0.023(4) 0.020(4) 0.032(3)
C22 0.067(5) 0.032(4) 0.050(4) 0.009(3) 0.026(4) 0.026(3)
C23 0.054(4) 0.025(3) 0.038(4) 0.002(3) 0.011(3) 0.012(3)
C24 0.044(4) 0.029(3) 0.030(3) 0.006(3) 0.005(3) 0.015(3)
C25 0.029(3) 0.029(3) 0.021(3) 0.000(2) 0.008(2) 0.006(2)
C26 0.036(5) 0.050(7) 0.031(5) -0.010(5) 0.004(4) 0.014(5)
C27 0.047(5) 0.060(7) 0.032(6) -0.013(5) -0.004(4) 0.009(6)
C28 0.053(5) 0.054(6) 0.024(4) -0.008(4) 0.002(3) 0.015(4)
C29 0.048(5) 0.059(9) 0.030(4) -0.002(5) 0.012(4) 0.023(6)
C30 0.038(5) 0.047(9) 0.033(5) -0.001(5) 0.012(4) 0.014(5)
C25A 0.029(3) 0.029(3) 0.021(3) 0.000(2) 0.008(2) 0.006(2)
C26A 0.036(5) 0.050(7) 0.031(5) -0.010(5) 0.004(4) 0.014(5)
C27A 0.047(5) 0.060(7) 0.032(6) -0.013(5) -0.004(4) 0.009(6)
C28A 0.053(5) 0.054(6) 0.024(4) -0.008(4) 0.002(3) 0.015(4)
C29A 0.048(5) 0.059(9) 0.030(4) -0.002(5) 0.012(4) 0.023(6)
C30A 0.038(5) 0.047(9) 0.033(5) -0.001(5) 0.012(4) 0.014(5)
C31 0.026(3) 0.048(4) 0.021(3) -0.004(3) 0.006(2) 0.009(3)
C32 0.044(4) 0.055(4) 0.041(4) 0.020(3) 0.017(3) 0.024(3)
C33 0.069(5) 0.071(5) 0.039(4) 0.023(4) 0.021(4) 0.044(4)
C34 0.075(6) 0.104(7) 0.024(4) 0.000(4) 0.002(4) 0.060(6)
C35 0.027(4) 0.101(7) 0.050(5) -0.017(5) -0.007(3) 0.019(4)
C36 0.026(3) 0.066(5) 0.045(4) -0.008(3) 0.006(3) 0.003(3)
C37 0.026(3) 0.028(3) 0.030(3) 0.004(2) 0.006(2) 0.010(2)
C38 0.044(4) 0.029(3) 0.032(3) 0.009(3) 0.018(3) 0.010(3)
C39 0.051(4) 0.042(4) 0.047(4) 0.017(3) 0.027(3) 0.019(3)
C40 0.041(4) 0.028(3) 0.057(5) 0.016(3) 0.021(3) 0.007(3)
C41 0.042(4) 0.039(4) 0.055(5) 0.012(3) 0.002(3) -0.003(3)
C42 0.031(3) 0.037(3) 0.035(4) 0.011(3) 0.001(3) -0.005(3)
C43 0.024(3) 0.028(3) 0.022(3) 0.004(2) 0.004(2) 0.004(2)
C44 0.029(3) 0.031(3) 0.033(3) -0.005(3) 0.009(3) 0.005(2)
C45 0.034(3) 0.048(4) 0.045(4) 0.007(3) 0.007(3) 0.021(3)
C46 0.073(5) 0.071(6) 0.062(5) 0.010(4) 0.012(4) 0.056(5)
C47 0.090(6) 0.086(6) 0.050(5) 0.035(4) 0.012(4) 0.061(5)
C48 0.056(4) 0.067(5) 0.032(4) 0.012(3) 0.016(3) 0.037(4)
O1 0.07(2) 0.109(11) 0.16(2) -0.002(12) 0.027(15) 0.023(14)
C50 0.089(15) 0.070(14) 0.096(18) 0.030(13) 0.034(14) 0.032(12)
C51 0.12(3) 0.13(3) 0.10(2) 0.019(19) 0.04(2) 0.05(2)
C52 0.12(2) 0.11(2) 0.074(19) 0.026(18) 0.003(16) 0.03(2)
C53 0.057(16) 0.13(3) 0.09(2) 0.03(2) -0.007(13) 0.030(16)
C57 0.07(2) 0.109(11) 0.16(2) -0.002(12) 0.027(15) 0.023(14)
C54 0.079(15) 0.091(17) 0.14(2) 0.033(18) 0.031(16) 0.048(13)
C55 0.14(3) 0.09(2) 0.13(3) 0.023(19) 0.07(2) 0.034(19)
C56 0.11(2) 0.13(3) 0.076(19) -0.026(18) -0.010(16) 0.05(2)
O2 0.085(14) 0.16(2) 0.13(2) 0.02(2) 0.051(14) -0.016(15)

loop_
_atom_type_symbol
_atom_type_description
_atom_type_scat_dispersion_real
_atom_type_scat_dispersion_imag
_atom_type_scat_source
C C 0.0033 0.0016 'International Tables Vol C Tables 4.2.6.8 and 6.1.1.4'
H H 0.0000 0.0000 'International Tables Vol C Tables 4.2.6.8 and 6.1.1.4'
N N 0.0061 0.0033 'International Tables Vol C Tables 4.2.6.8 and 6.1.1.4'
P P 0.1023 0.0942 'International Tables Vol C Tables 4.2.6.8 and 6.1.1.4'
Ag Ag -0.8971 1.1015 'International Tables Vol C Tables 4.2.6.8 and 6.1.1.4'
Te Te -0.5308 1.6751 'International Tables Vol C Tables 4.2.6.8 and 6.1.1.4'
O O 0.0106 0.0060 'International Tables Vol C Tables 4.2.6.8 and 6.1.1.4'

loop_
_geom_angle_atom_site_label_1
_geom_angle_atom_site_label_2
_geom_angle_atom_site_label_3
_geom_angle
_geom_angle_site_symmetry_1
_geom_angle_site_symmetry_3
_geom_angle_publ_flag
Te3 Ag1 Te4 111.93(3) . . ?
Te3 Ag1 Te1 124.08(3) . . ?
Te4 Ag1 Te1 99.55(3) . . ?
Te3 Ag1 Te2 111.01(3) . . ?
Te4 Ag1 Te2 116.10(3) . . ?
Te1 Ag1 Te2 93.11(3) . . ?
Te3 Ag1 Ag2 150.35(2) . . ?
Te4 Ag1 Ag2 53.72(3) . . ?
Te1 Ag1 Ag2 85.43(3) . . ?
Te2 Ag1 Ag2 65.49(3) . . ?
Te4 Ag2 Te1 151.02(3) . 2_656 ?
Te4 Ag2 Te2 100.38(4) . 2_656 ?
Te1 Ag2 Te2 93.42(3) 2_656 2_656 ?
Te4 Ag2 Ag2 117.43(3) . 2_656 ?
Te1 Ag2 Ag2 91.29(3) 2_656 2_656 ?
Te2 Ag2 Ag2 68.48(4) 2_656 2_656 ?
Te4 Ag2 Ag1 55.20(2) . . ?
Te1 Ag2 Ag1 139.50(3) 2_656 . ?
Te2 Ag2 Ag1 113.78(3) 2_656 . ?
Ag2 Ag2 Ag1 73.22(4) 2_656 . ?
P1 Te1 Ag2 86.93(4) . 2_656 ?
P1 Te1 Ag1 100.46(5) . . ?
Ag2 Te1 Ag1 81.44(3) 2_656 . ?
P2 Te2 Ag1 96.71(4) . . ?
P2 Te2 Ag2 83.67(5) . 2_656 ?
Ag1 Te2 Ag2 79.59(3) . 2_656 ?
P3 Te3 Ag1 94.18(5) . . ?
P4 Te4 Ag2 110.64(5) . . ?
P4 Te4 Ag1 88.75(5) . . ?
Ag2 Te4 Ag1 71.07(2) . . ?
N1 P1 C1 107.7(2) . . ?
N1 P1 C7 110.8(3) . . ?
C1 P1 C7 104.4(3) . . ?
N1 P1 Te1 116.17(18) . . ?
C1 P1 Te1 104.47(18) . . ?
C7 P1 Te1 112.24(19) . . ?
N1 P2 C19 105.0(2) . . ?
N1 P2 C13 109.6(3) . . ?
C19 P2 C13 104.3(3) . . ?
N1 P2 Te2 120.65(18) . . ?
C19 P2 Te2 105.80(19) . . ?
C13 P2 Te2 110.1(2) . . ?
N2 P3 C25A 102.8(2) . . ?
N2 P3 C31 109.3(3) . . ?
C25A P3 C31 103.4(2) . . ?
N2 P3 C25 104.2(2) . . ?
C25A P3 C25 3.4 . . ?
C31 P3 C25 105.7(2) . . ?
N2 P3 Te3 117.01(18) . . ?
C25A P3 Te3 109.80(18) . . ?
C31 P3 Te3 113.2(2) . . ?
C25 P3 Te3 106.46(18) . . ?
N2 P4 C43 110.3(3) . . ?
N2 P4 C37 104.1(3) . . ?
C43 P4 C37 107.3(3) . . ?
N2 P4 Te4 118.97(18) . . ?
C43 P4 Te4 107.51(18) . . ?
C37 P4 Te4 108.14(19) . . ?
P2 N1 P1 132.4(3) . . ?
P4 N2 P3 132.4(3) . . ?
C6 C1 C2 119.7(5) . . ?
C6 C1 P1 119.2(4) . . ?
C2 C1 P1 121.0(4) . . ?
C1 C2 C3 118.9(5) . . ?
C1 C2 H2 120.5 . . ?
C3 C2 H2 120.5 . . ?
C4 C3 C2 120.4(5) . . ?
C4 C3 H3 119.8 . . ?
C2 C3 H3 119.8 . . ?
C3 C4 C5 121.8(5) . . ?
C3 C4 H4 119.1 . . ?
C5 C4 H4 119.1 . . ?
C4 C5 C6 118.9(5) . . ?
C4 C5 H5 120.5 . . ?
C6 C5 H5 120.5 . . ?
C1 C6 C5 120.2(5) . . ?
C1 C6 H6 119.9 . . ?
C5 C6 H6 119.9 . . ?
C8 C7 C12 119.5(6) . . ?
C8 C7 P1 119.9(4) . . ?
C12 C7 P1 120.4(5) . . ?
C7 C8 C9 120.4(6) . . ?
C7 C8 H8 119.8 . . ?
C9 C8 H8 119.8 . . ?
C10 C9 C8 119.6(7) . . ?
C10 C9 H9 120.2 . . ?
C8 C9 H9 120.2 . . ?
C9 C10 C11 121.1(7) . . ?
C9 C10 H10 119.5 . . ?
C11 C10 H10 119.5 . . ?
C10 C11 C12 118.7(7) . . ?
C10 C11 H11 120.7 . . ?
C12 C11 H11 120.7 . . ?
C7 C12 C11 120.8(7) . . ?
C7 C12 H12 119.6 . . ?
C11 C12 H12 119.6 . . ?
C18 C13 C14 118.6(6) . . ?
C18 C13 P2 117.9(5) . . ?
C14 C13 P2 123.6(5) . . ?
C15 C14 C13 120.2(7) . . ?
C15 C14 H14 119.9 . . ?
C13 C14 H14 119.9 . . ?
C14 C15 C16 120.8(7) . . ?
C14 C15 H15 119.6 . . ?
C16 C15 H15 119.6 . . ?
C15 C16 C17 119.2(6) . . ?
C15 C16 H16 120.4 . . ?
C17 C16 H16 120.4 . . ?
C18 C17 C16 120.3(7) . . ?
C18 C17 H17 119.9 . . ?
C16 C17 H17 119.9 . . ?
C17 C18 C13 121.0(7) . . ?
C17 C18 H18 119.5 . . ?
C13 C18 H18 119.5 . . ?
C24 C19 C20 118.9(5) . . ?
C24 C19 P2 122.0(4) . . ?
C20 C19 P2 119.1(4) . . ?
C21 C20 C19 118.7(6) . . ?
C21 C20 H20 120.6 . . ?
C19 C20 H20 120.6 . . ?
C22 C21 C20 120.8(6) . . ?
C22 C21 H21 119.6 . . ?
C20 C21 H21 119.6 . . ?
C23 C22 C21 119.7(6) . . ?
C23 C22 H22 120.2 . . ?
C21 C22 H22 120.2 . . ?
C22 C23 C24 120.4(6) . . ?
C22 C23 H23 119.8 . . ?
C24 C23 H23 119.8 . . ?
C19 C24 C23 121.5(6) . . ?
C19 C24 H24 119.3 . . ?
C23 C24 H24 119.3 . . ?
C26 C25 C30 120.0 . . ?
C26 C25 P3 118.0(2) . . ?
C30 C25 P3 122.0(2) . . ?
C25 C26 C27 120.0 . . ?
C25 C26 H26 120.0 . . ?
C27 C26 H26 120.0 . . ?
C28 C27 C26 120.0 . . ?
C28 C27 H27 120.0 . . ?
C26 C27 H27 120.0 . . ?
C27 C28 C29 120.0 . . ?
C27 C28 H28 120.0 . . ?
C29 C28 H28 120.0 . . ?
C28 C29 C30 120.0 . . ?
C28 C29 H29 120.0 . . ?
C30 C29 H29 120.0 . . ?
C29 C30 C25 120.0 . . ?
C29 C30 H30 120.0 . . ?
C25 C30 H30 120.0 . . ?
C26A C25A C30A 120.0 . . ?
C26A C25A P3 119.9(3) . . ?
C30A C25A P3 120.1(3) . . ?
C25A C26A C27A 120.0 . . ?
C25A C26A H26A 120.0 . . ?
C27A C26A H26A 120.0 . . ?
C26A C27A C28A 120.0 . . ?
C26A C27A H27A 120.0 . . ?
C28A C27A H27A 120.0 . . ?
C29A C28A C27A 120.0 . . ?
C29A C28A H28A 120.0 . . ?
C27A C28A H28A 120.0 . . ?
C30A C29A C28A 120.0 . . ?
C30A C29A H29A 120.0 . . ?
C28A C29A H29A 120.0 . . ?
C29A C30A C25A 120.0 . . ?
C29A C30A H30A 120.0 . . ?
C25A C30A H30A 120.0 . . ?
C36 C31 C32 119.3(6) . . ?
C36 C31 P3 123.2(6) . . ?
C32 C31 P3 117.5(5) . . ?
C33 C32 C31 120.6(7) . . ?
C33 C32 H32 119.7 . . ?
C31 C32 H32 119.7 . . ?
C34 C33 C32 119.9(8) . . ?
C34 C33 H33 120.0 . . ?
C32 C33 H33 120.0 . . ?
C35 C34 C33 120.1(7) . . ?
C35 C34 H34 120.0 . . ?
C33 C34 H34 120.0 . . ?
C34 C35 C36 121.5(8) . . ?
C34 C35 H35 119.3 . . ?
C36 C35 H35 119.3 . . ?
C31 C36 C35 118.5(8) . . ?
C31 C36 H36 120.7 . . ?
C35 C36 H36 120.7 . . ?
C38 C37 C42 118.8(6) . . ?
C38 C37 P4 122.7(5) . . ?
C42 C37 P4 118.5(5) . . ?
C37 C38 C39 119.9(6) . . ?
C37 C38 H38 120.0 . . ?
C39 C38 H38 120.0 . . ?
C40 C39 C38 120.7(6) . . ?
C40 C39 H39 119.7 . . ?
C38 C39 H39 119.7 . . ?
C41 C40 C39 119.7(6) . . ?
C41 C40 H40 120.2 . . ?
C39 C40 H40 120.2 . . ?
C40 C41 C42 120.2(7) . . ?
C40 C41 H41 119.9 . . ?
C42 C41 H41 119.9 . . ?
C37 C42 C41 120.6(6) . . ?
C37 C42 H42 119.7 . . ?
C41 C42 H42 119.7 . . ?
C48 C43 C44 118.7(5) . . ?
C48 C43 P4 120.0(4) . . ?
C44 C43 P4 121.3(4) . . ?
C45 C44 C43 120.0(6) . . ?
C45 C44 H44 120.0 . . ?
C43 C44 H44 120.0 . . ?
C46 C45 C44 122.0(7) . . ?
C46 C45 H45 119.0 . . ?
C44 C45 H45 119.0 . . ?
C45 C46 C47 119.1(6) . . ?
C45 C46 H46 120.5 . . ?
C47 C46 H46 120.5 . . ?
C48 C47 C46 120.2(7) . . ?
C48 C47 H47 119.9 . . ?
C46 C47 H47 119.9 . . ?
C47 C48 C43 120.0(6) . . ?
C47 C48 H48 120.0 . . ?
C43 C48 H48 120.0 . . ?
C53 O1 C50 110(4) . . ?
O1 C50 C51 102(3) . . ?
O1 C50 H50A 111.4 . . ?
C51 C50 H50A 111.4 . . ?
O1 C50 H50B 111.4 . . ?
C51 C50 H50B 111.4 . . ?
H50A C50 H50B 109.3 . . ?
C50 C51 C52 103(2) . . ?
C50 C51 H51A 111.2 . . ?
C52 C51 H51A 111.2 . . ?
C50 C51 H51B 111.2 . . ?
C52 C51 H51B 111.2 . . ?
H51A C51 H51B 109.1 . . ?
C53 C52 C51 101(2) . . ?
C53 C52 H52A 111.5 . . ?
C51 C52 H52A 111.5 . . ?
C53 C52 H52B 111.5 . . ?
C51 C52 H52B 111.5 . . ?
H52A C52 H52B 109.3 . . ?
O1 C53 C52 114(3) . . ?
O1 C53 H53A 108.7 . . ?
C52 C53 H53A 108.7 . . ?
O1 C53 H53B 108.7 . . ?
C52 C53 H53B 108.7 . . ?
H53A C53 H53B 107.6 . . ?
C54 C57 O2 104(5) . . ?
C54 C57 H57A 110.9 . . ?
O2 C57 H57A 110.9 . . ?
C54 C57 H57B 110.9 . . ?
O2 C57 H57B 110.9 . . ?
H57A C57 H57B 108.9 . . ?
C57 C54 C55 107(4) . . ?
C57 C54 H54A 110.3 . . ?
C55 C54 H54A 110.3 . . ?
C57 C54 H54B 110.3 . . ?
C55 C54 H54B 110.3 . . ?
H54A C54 H54B 108.5 . . ?
C54 C55 C56 106(2) . . ?
C54 C55 H55A 110.6 . . ?
C56 C55 H55A 110.6 . . ?
C54 C55 H55B 110.6 . . ?
C56 C55 H55B 110.6 . . ?
H55A C55 H55B 108.7 . . ?
O2 C56 C55 103(3) . . ?
O2 C56 H56A 111.2 . . ?
C55 C56 H56A 111.2 . . ?
O2 C56 H56B 111.2 . . ?
C55 C56 H56B 111.2 . . ?
H56A C56 H56B 109.1 . . ?
C56 O2 C57 105(3) . . ?

loop_
_geom_bond_atom_site_label_1
_geom_bond_atom_site_label_2
_geom_bond_distance
_geom_bond_site_symmetry_2
_geom_bond_publ_flag
Ag1 Te3 2.7918(10) . ?
Ag1 Te4 2.8156(10) . ?
Ag1 Te1 2.8804(14) . ?
Ag1 Te2 2.8901(9) . ?
Ag1 Ag2 3.2434(10) . ?
Ag2 Te4 2.7642(10) . ?
Ag2 Te1 2.8273(10) 2_656 ?
Ag2 Te2 2.9275(12) 2_656 ?
Ag2 Ag2 2.9919(15) 2_656 ?
Te1 P1 2.4283(16) . ?
Te1 Ag2 2.8273(10) 2_656 ?
Te2 P2 2.4518(17) . ?
Te2 Ag2 2.9275(12) 2_656 ?
Te3 P3 2.3839(16) . ?
Te4 P4 2.4341(18) . ?
P1 N1 1.605(4) . ?
P1 C1 1.805(5) . ?
P1 C7 1.819(6) . ?
P2 N1 1.603(5) . ?
P2 C19 1.807(5) . ?
P2 C13 1.816(6) . ?
P3 N2 1.601(5) . ?
P3 C25A 1.801(3) . ?
P3 C31 1.816(6) . ?
P3 C25 1.825(3) . ?
P4 N2 1.588(5) . ?
P4 C43 1.810(6) . ?
P4 C37 1.819(6) . ?
C1 C6 1.390(8) . ?
C1 C2 1.391(8) . ?
C2 C3 1.403(8) . ?
C2 H2 0.9500 . ?
C3 C4 1.346(8) . ?
C3 H3 0.9500 . ?
C4 C5 1.373(8) . ?
C4 H4 0.9500 . ?
C5 C6 1.393(9) . ?
C5 H5 0.9500 . ?
C6 H6 0.9500 . ?
C7 C8 1.382(8) . ?
C7 C12 1.383(9) . ?
C8 C9 1.384(9) . ?
C8 H8 0.9500 . ?
C9 C10 1.380(11) . ?
C9 H9 0.9500 . ?
C10 C11 1.383(11) . ?
C10 H10 0.9500 . ?
C11 C12 1.393(10) . ?
C11 H11 0.9500 . ?
C12 H12 0.9500 . ?
C13 C18 1.397(9) . ?
C13 C14 1.401(9) . ?
C14 C15 1.383(9) . ?
C14 H14 0.9500 . ?
C15 C16 1.389(12) . ?
C15 H15 0.9500 . ?
C16 C17 1.392(11) . ?
C16 H16 0.9500 . ?
C17 C18 1.378(9) . ?
C17 H17 0.9500 . ?
C18 H18 0.9500 . ?
C19 C24 1.375(8) . ?
C19 C20 1.402(8) . ?
C20 C21 1.396(9) . ?
C20 H20 0.9500 . ?
C21 C22 1.390(11) . ?
C21 H21 0.9500 . ?
C22 C23 1.350(10) . ?
C22 H22 0.9500 . ?
C23 C24 1.382(8) . ?
C23 H23 0.9500 . ?
C24 H24 0.9500 . ?
C25 C26 1.3900 . ?
C25 C30 1.3900 . ?
C26 C27 1.3900 . ?
C26 H26 0.9500 . ?
C27 C28 1.3900 . ?
C27 H27 0.9500 . ?
C28 C29 1.3900 . ?
C28 H28 0.9500 . ?
C29 C30 1.3900 . ?
C29 H29 0.9500 . ?
C30 H30 0.9500 . ?
C25A C26A 1.3900 . ?
C25A C30A 1.3901 . ?
C26A C27A 1.3900 . ?
C26A H26A 0.9500 . ?
C27A C28A 1.3900 . ?
C27A H27A 0.9500 . ?
C28A C29A 1.3900 . ?
C28A H28A 0.9500 . ?
C29A C30A 1.3900 . ?
C29A H29A 0.9500 . ?
C30A H30A 0.9500 . ?
C31 C36 1.385(9) . ?
C31 C32 1.389(9) . ?
C32 C33 1.379(9) . ?
C32 H32 0.9500 . ?
C33 C34 1.373(12) . ?
C33 H33 0.9500 . ?
C34 C35 1.349(13) . ?
C34 H34 0.9500 . ?
C35 C36 1.405(11) . ?
C35 H35 0.9500 . ?
C36 H36 0.9500 . ?
C37 C38 1.380(8) . ?
C37 C42 1.386(8) . ?
C38 C39 1.385(9) . ?
C38 H38 0.9500 . ?
C39 C40 1.378(10) . ?
C39 H39 0.9500 . ?
C40 C41 1.359(10) . ?
C40 H40 0.9500 . ?
C41 C42 1.388(9) . ?
C41 H41 0.9500 . ?
C42 H42 0.9500 . ?
C43 C48 1.385(9) . ?
C43 C44 1.388(8) . ?
C44 C45 1.362(8) . ?
C44 H44 0.9500 . ?
C45 C46 1.344(11) . ?
C45 H45 0.9500 . ?
C46 C47 1.388(11) . ?
C46 H46 0.9500 . ?
C47 C48 1.378(10) . ?
C47 H47 0.9500 . ?
C48 H48 0.9500 . ?
O1 C53 1.25(6) . ?
O1 C50 1.48(3) . ?
C50 C51 1.50(4) . ?
C50 H50A 0.9900 . ?
C50 H50B 0.9900 . ?
C51 C52 1.58(4) . ?
C51 H51A 0.9900 . ?
C51 H51B 0.9900 . ?
C52 C53 1.44(5) . ?
C52 H52A 0.9900 . ?
C52 H52B 0.9900 . ?
C53 H53A 0.9900 . ?
C53 H53B 0.9900 . ?
C57 C54 1.39(6) . ?
C57 O2 1.57(7) . ?
C57 H57A 0.9900 . ?
C57 H57B 0.9900 . ?
C54 C55 1.47(4) . ?
C54 H54A 0.9900 . ?
C54 H54B 0.9900 . ?
C55 C56 1.60(5) . ?
C55 H55A 0.9900 . ?
C55 H55B 0.9900 . ?
C56 O2 1.35(4) . ?
C56 H56A 0.9900 . ?
C56 H56B 0.9900 . ?
